data_4314865
loop_
_publ_author_name
'John E. Bercaw'
'Alec C. Durrell'
'Harry B. Gray'
'Jennifer C. Green'
'Nilay Hazari'
'Jay A. Labinger'
'Jay R. Winkler'

_publ_section_title
;
 Electronic Structures of PdII Dimers
;
_journal_name_full 'Inorganic Chemistry'
_journal_page_first 1801
_journal_page_last 1810
_journal_paper_doi 10.1021/ic902189g
_journal_volume 49
_journal_year 2010
_chemical_formula_moiety 'C26 H22 N2 O4 Pd2'
_chemical_formula_sum 'C26 H22 N2 O4 Pd2'
_chemical_formula_weight 639.26
_chemical_name_systematic
;
 ?
;
_space_group_IT_number 14
_symmetry_cell_setting monoclinic
_symmetry_space_group_name_Hall '-P 2yn'
_symmetry_space_group_name_H-M 'P 1 21/n 1'
_atom_sites_solution_hydrogens geom
_atom_sites_solution_primary direct
_atom_sites_solution_secondary difmap
_audit_creation_method SHELXL-97
_cell_angle_alpha 90.00
_cell_angle_beta 101.452(2)
_cell_angle_gamma 90.00
_cell_formula_units_Z 4
_cell_length_a 9.6500(4)
_cell_length_b 18.7057(7)
_cell_length_c 12.8661(5)
_cell_measurement_reflns_used 9626
_cell_measurement_temperature 100(2)
_cell_measurement_theta_max 48.14
_cell_measurement_theta_min 2.66
_cell_volume 2276.22(16)
_computing_cell_refinement 'Bruker SAINT-Plus v7.34A'
_computing_data_collection 'Bruker APEX2 v2.1-0'
_computing_data_reduction 'Bruker SAINT-Plus v7.34A'
_computing_molecular_graphics 'Bruker XP v5.1'
_computing_publication_material 'Bruker XCIF 2008'
_computing_structure_refinement 'SHELXL-97 (Sheldrick, 2008)'
_computing_structure_solution 'SHELXS-97 (Sheldrick, 2008)'
_diffrn_ambient_temperature 100(2)
_diffrn_measured_fraction_theta_full 0.948
_diffrn_measured_fraction_theta_max 0.948
_diffrn_measurement_device_type 'Bruker KAPPA APEX II'
_diffrn_measurement_method '\w scans; 18 settings'
_diffrn_radiation_monochromator graphite
_diffrn_radiation_source 'fine-focus sealed tube'
_diffrn_radiation_type MoK\a
_diffrn_radiation_wavelength 0.71073
_diffrn_reflns_av_R_equivalents 0.0266
_diffrn_reflns_av_sigmaI/netI 0.0193
_diffrn_reflns_limit_h_max 16
_diffrn_reflns_limit_h_min -19
_diffrn_reflns_limit_k_max 38
_diffrn_reflns_limit_k_min -38
_diffrn_reflns_limit_l_max 26
_diffrn_reflns_limit_l_min -25
_diffrn_reflns_number 139540
_diffrn_reflns_theta_full 48.37
_diffrn_reflns_theta_max 48.37
_diffrn_reflns_theta_min 1.95
_exptl_absorpt_coefficient_mu 1.617
_exptl_absorpt_correction_T_max 0.7495
_exptl_absorpt_correction_T_min 0.6592
_exptl_absorpt_correction_type multi-scan
_exptl_absorpt_process_details 'SADABS, Bruker-AXS, Madison, WI'
_exptl_crystal_colour Yellow
_exptl_crystal_density_diffrn 1.865
_exptl_crystal_density_meas 0
_exptl_crystal_density_method 'not measured'
_exptl_crystal_description Block
_exptl_crystal_F_000 1264
_exptl_crystal_size_max 0.25
_exptl_crystal_size_mid 0.19
_exptl_crystal_size_min 0.13
_refine_diff_density_max 1.601
_refine_diff_density_min -1.218
_refine_diff_density_rms 0.121
_refine_ls_extinction_method none
_refine_ls_goodness_of_fit_ref 2.271
_refine_ls_hydrogen_treatment Riding
_refine_ls_matrix_type 'Full matrix'
_refine_ls_number_parameters 309
_refine_ls_number_reflns 21012
_refine_ls_number_restraints 0
_refine_ls_restrained_S_all 2.271
_refine_ls_R_factor_all 0.0325
_refine_ls_R_factor_gt 0.0239
_refine_ls_shift/su_max 0.005
_refine_ls_shift/su_mean 0.000
_refine_ls_structure_factor_coef Fsqd
_refine_ls_weighting_details w=1/s^2^(Fo^2^)
_refine_ls_weighting_scheme sigma
_refine_ls_wR_factor_gt 0.0433
_refine_ls_wR_factor_ref 0.0438
_reflns_number_gt 17984
_reflns_number_total 21012
_reflns_threshold_expression >2sigma(I)
_cod_data_source_file ic902189g_si_002_1.cif
_cod_data_source_block COMPOUND_1
_cod_depositor_comments
;
The following automatic conversions were performed:

'_symmetry_cell_setting' value 'Monoclinic' changed to 'monoclinic'
according to the built-in table from CIF Core dictionary named
'cif_core.dic' version 2.4.1 from
2010-06-29.

'_refine_ls_weighting_scheme' value 'Sigma' changed to
'sigma' according to the built-in table from CIF Core dictionary
named 'cif_core.dic' version 2.4.1 from 2010-06-29.

Automatic conversion script
Id: cif_fix_values 1646 2011-03-28 12:23:43Z adriana 

The following automatic conversions were performed:

'_atom_sites_solution_primary' value 'Direct methods' was changed to
'direct'.

'_atom_sites_solution_secondary' value 'Difference Fourier map' was
changed to 'difmap'.

'_atom_sites_solution_hydrogens' value 'Geometric positions' was
changed to 'geom'.

Automatic conversion script
Id: cif_fix_values 6452 2018-10-05 10:23:21Z andrius 
;
_cod_original_cell_volume 2276.22(15)
_cod_database_code 4314865

loop_
_symmetry_equiv_pos_as_xyz
'x, y, z'
'-x+1/2, y+1/2, -z+1/2'
'-x, -y, -z'
'x-1/2, -y-1/2, z-1/2'

loop_
_atom_site_label
_atom_site_type_symbol
_atom_site_fract_x
_atom_site_fract_y
_atom_site_fract_z
_atom_site_U_iso_or_equiv
_atom_site_adp_type
_atom_site_occupancy
_atom_site_symmetry_multiplicity
_atom_site_calc_flag
_atom_site_refinement_flags
_atom_site_disorder_assembly
_atom_site_disorder_group
Pd1 Pd 0.233222(6) 0.692430(3) 0.776683(4) 0.01130(1) Uani 1 1 d . . .
Pd2 Pd 0.036117(6) 0.588898(3) 0.670936(4) 0.01172(1) Uani 1 1 d . . .
O1 O 0.04504(6) 0.75422(3) 0.72557(5) 0.01619(9) Uani 1 1 d . . .
O2 O -0.11193(6) 0.66883(3) 0.65831(5) 0.01751(10) Uani 1 1 d . . .
O3 O 0.16184(6) 0.66318(3) 0.91013(4) 0.01604(9) Uani 1 1 d . . .
O4 O 0.02240(7) 0.57297(3) 0.83457(4) 0.01707(10) Uani 1 1 d . . .
N1 N 0.31529(7) 0.71395(3) 0.64810(5) 0.01350(10) Uani 1 1 d . . .
N2 N 0.18546(7) 0.51452(3) 0.66985(5) 0.01446(10) Uani 1 1 d . . .
C1 C 0.24747(9) 0.75046(4) 0.56329(6) 0.01728(13) Uani 1 1 d . . .
H1 H 0.1598 0.7726 0.5662 0.021 Uiso 1 1 calc R . .
C2 C 0.30152(10) 0.75685(4) 0.47132(6) 0.02076(15) Uani 1 1 d . . .
H2 H 0.2514 0.7825 0.4118 0.025 Uiso 1 1 calc R . .
C3 C 0.43079(10) 0.72484(4) 0.46854(7) 0.02080(15) Uani 1 1 d . . .
H3 H 0.4707 0.7288 0.4070 0.025 Uiso 1 1 calc R . .
C4 C 0.50088(9) 0.68730(4) 0.55561(6) 0.01810(13) Uani 1 1 d . . .
H4 H 0.5896 0.6656 0.5545 0.022 Uiso 1 1 calc R . .
C5 C 0.44050(8) 0.68139(4) 0.64547(6) 0.01369(11) Uani 1 1 d . . .
C6 C 0.49855(8) 0.64150(4) 0.74196(6) 0.01403(11) Uani 1 1 d . . .
C7 C 0.62589(9) 0.60437(4) 0.75854(7) 0.01814(13) Uani 1 1 d . . .
H7 H 0.6819 0.6045 0.7056 0.022 Uiso 1 1 calc R . .
C8 C 0.67099(9) 0.56718(5) 0.85238(7) 0.02146(14) Uani 1 1 d . . .
H8 H 0.7572 0.5412 0.8635 0.026 Uiso 1 1 calc R . .
C9 C 0.58901(9) 0.56810(5) 0.93061(7) 0.02126(14) Uani 1 1 d . . .
H9 H 0.6204 0.5431 0.9953 0.026 Uiso 1 1 calc R . .
C10 C 0.46151(9) 0.60542(4) 0.91439(6) 0.01771(13) Uani 1 1 d . . .
H10 H 0.4070 0.6058 0.9683 0.021 Uiso 1 1 calc R . .
C11 C 0.41321(8) 0.64212(4) 0.81994(6) 0.01354(11) Uani 1 1 d . . .
C12 C 0.24323(10) 0.47421(4) 0.75365(7) 0.01946(14) Uani 1 1 d . . .
H12 H 0.2069 0.4778 0.8169 0.023 Uiso 1 1 calc R . .
C13 C 0.35397(11) 0.42758(5) 0.75096(8) 0.02552(17) Uani 1 1 d . . .
H13 H 0.3927 0.3992 0.8110 0.031 Uiso 1 1 calc R . .
C14 C 0.40728(12) 0.42324(5) 0.65816(8) 0.02833(19) Uani 1 1 d . . .
H14 H 0.4841 0.3923 0.6544 0.034 Uiso 1 1 calc R . .
C15 C 0.34766(10) 0.46421(5) 0.57201(7) 0.02312(16) Uani 1 1 d . . .
H15 H 0.3832 0.4614 0.5084 0.028 Uiso 1 1 calc R . .
C16 C 0.23538(9) 0.50975(4) 0.57784(6) 0.01572(12) Uani 1 1 d . . .
C17 C 0.16006(9) 0.55549(4) 0.49379(6) 0.01556(12) Uani 1 1 d . . .
C18 C 0.18555(10) 0.55700(5) 0.39046(7) 0.02144(15) Uani 1 1 d . . .
H18 H 0.2570 0.5276 0.3717 0.026 Uiso 1 1 calc R . .
C19 C 0.10611(12) 0.60150(5) 0.31596(7) 0.02534(18) Uani 1 1 d . . .
H19 H 0.1231 0.6027 0.2457 0.030 Uiso 1 1 calc R . .
C20 C 0.00161(11) 0.64445(5) 0.34312(7) 0.02497(17) Uani 1 1 d . . .
H20 H -0.0520 0.6752 0.2915 0.030 Uiso 1 1 calc R . .
C21 C -0.02533(10) 0.64273(4) 0.44602(6) 0.01978(14) Uani 1 1 d . . .
H21 H -0.0976 0.6720 0.4639 0.024 Uiso 1 1 calc R . .
C22 C 0.05340(8) 0.59835(4) 0.52220(6) 0.01404(11) Uani 1 1 d . . .
C23 C -0.07683(8) 0.73252(4) 0.68506(6) 0.01368(11) Uani 1 1 d . . .
C24 C -0.19433(9) 0.78676(4) 0.66491(7) 0.01982(14) Uani 1 1 d . . .
H24A H -0.1578 0.8334 0.6922 0.030 Uiso 1 1 calc R . .
H24B H -0.2701 0.7718 0.7009 0.030 Uiso 1 1 calc R . .
H24C H -0.2317 0.7904 0.5885 0.030 Uiso 1 1 calc R . .
C25 C 0.07663(8) 0.61173(4) 0.91147(6) 0.01360(11) Uani 1 1 d . . .
C26 C 0.04087(10) 0.59566(4) 1.01850(6) 0.01953(14) Uani 1 1 d . . .
H26A H -0.0551 0.5761 1.0084 0.029 Uiso 1 1 calc R . .
H26B H 0.0463 0.6398 1.0602 0.029 Uiso 1 1 calc R . .
H26C H 0.1083 0.5607 1.0562 0.029 Uiso 1 1 calc R . .

loop_
_atom_site_aniso_label
_atom_site_aniso_U_11
_atom_site_aniso_U_22
_atom_site_aniso_U_33
_atom_site_aniso_U_23
_atom_site_aniso_U_13
_atom_site_aniso_U_12
Pd1 0.00941(2) 0.01422(2) 0.01025(2) 0.00003(1) 0.00189(2) -0.00103(2)
Pd2 0.01308(2) 0.01162(2) 0.01014(2) -0.00109(1) 0.00155(2) -0.00039(2)
O1 0.0124(2) 0.0173(2) 0.0180(2) -0.00127(17) 0.00107(19) 0.00098(17)
O2 0.0137(2) 0.0165(2) 0.0215(3) -0.00231(18) 0.0014(2) 0.00079(18)
O3 0.0151(2) 0.0215(2) 0.0121(2) -0.00102(17) 0.00405(19) -0.00347(19)
O4 0.0206(3) 0.0192(2) 0.0120(2) -0.00219(17) 0.0049(2) -0.0030(2)
N1 0.0139(3) 0.0143(2) 0.0124(2) 0.00040(18) 0.0028(2) -0.00270(19)
N2 0.0171(3) 0.0130(2) 0.0128(2) -0.00156(18) 0.0018(2) 0.00031(19)
C1 0.0197(3) 0.0172(3) 0.0143(3) 0.0020(2) 0.0018(3) -0.0020(2)
C2 0.0292(4) 0.0192(3) 0.0135(3) 0.0028(2) 0.0033(3) -0.0044(3)
C3 0.0297(4) 0.0194(3) 0.0154(3) -0.0010(2) 0.0094(3) -0.0066(3)
C4 0.0205(3) 0.0185(3) 0.0174(3) -0.0026(2) 0.0089(3) -0.0035(3)
C5 0.0141(3) 0.0140(3) 0.0135(3) -0.0014(2) 0.0039(2) -0.0031(2)
C6 0.0117(3) 0.0152(3) 0.0150(3) -0.0004(2) 0.0024(2) -0.0013(2)
C7 0.0130(3) 0.0198(3) 0.0219(4) -0.0012(2) 0.0042(3) 0.0000(2)
C8 0.0140(3) 0.0211(3) 0.0275(4) 0.0003(3) -0.0002(3) 0.0027(3)
C9 0.0178(3) 0.0229(3) 0.0206(4) 0.0047(3) -0.0023(3) 0.0011(3)
C10 0.0152(3) 0.0215(3) 0.0156(3) 0.0036(2) 0.0010(3) 0.0001(2)
C11 0.0107(3) 0.0160(3) 0.0135(3) 0.0003(2) 0.0013(2) -0.0013(2)
C12 0.0240(4) 0.0173(3) 0.0158(3) 0.0002(2) 0.0010(3) 0.0035(3)
C13 0.0305(5) 0.0221(4) 0.0213(4) -0.0005(3) -0.0013(3) 0.0100(3)
C14 0.0271(5) 0.0280(4) 0.0284(5) -0.0058(3) 0.0019(4) 0.0126(3)
C15 0.0225(4) 0.0258(4) 0.0218(4) -0.0055(3) 0.0063(3) 0.0048(3)
C16 0.0170(3) 0.0157(3) 0.0147(3) -0.0028(2) 0.0037(2) -0.0011(2)
C17 0.0189(3) 0.0158(3) 0.0121(3) -0.0013(2) 0.0034(2) -0.0041(2)
C18 0.0269(4) 0.0247(4) 0.0142(3) -0.0030(3) 0.0078(3) -0.0067(3)
C19 0.0351(5) 0.0283(4) 0.0126(3) 0.0013(3) 0.0046(3) -0.0108(3)
C20 0.0346(5) 0.0227(4) 0.0144(3) 0.0050(3) -0.0030(3) -0.0083(3)
C21 0.0241(4) 0.0173(3) 0.0156(3) 0.0010(2) -0.0015(3) -0.0025(3)
C22 0.0172(3) 0.0133(3) 0.0108(3) -0.00033(19) 0.0006(2) -0.0034(2)
C23 0.0127(3) 0.0166(3) 0.0117(3) -0.0003(2) 0.0021(2) 0.0020(2)
C24 0.0154(3) 0.0202(3) 0.0223(4) -0.0022(3) -0.0001(3) 0.0057(3)
C25 0.0139(3) 0.0162(3) 0.0110(3) 0.0007(2) 0.0031(2) 0.0013(2)
C26 0.0265(4) 0.0214(3) 0.0115(3) 0.0010(2) 0.0056(3) -0.0036(3)

loop_
_atom_type_symbol
_atom_type_description
_atom_type_scat_dispersion_real
_atom_type_scat_dispersion_imag
_atom_type_scat_source
C C 0.0033 0.0016 'International Tables Vol C Tables 4.2.6.8 and 6.1.1.4'
H H 0.0000 0.0000 'International Tables Vol C Tables 4.2.6.8 and 6.1.1.4'
N N 0.0061 0.0033 'International Tables Vol C Tables 4.2.6.8 and 6.1.1.4'
O O 0.0106 0.0060 'International Tables Vol C Tables 4.2.6.8 and 6.1.1.4'
Pd Pd -0.9988 1.0072 'International Tables Vol C Tables 4.2.6.8 and 6.1.1.4'

loop_
_geom_angle_atom_site_label_1
_geom_angle_atom_site_label_2
_geom_angle_atom_site_label_3
_geom_angle
_geom_angle_site_symmetry_1
_geom_angle_site_symmetry_3
_geom_angle_publ_flag
C11 Pd1 N1 81.83(3) . . yes
C11 Pd1 O3 93.46(3) . . yes
N1 Pd1 O3 174.98(3) . . yes
C11 Pd1 O1 175.60(2) . . yes
N1 Pd1 O1 95.03(2) . . yes
O3 Pd1 O1 89.76(2) . . yes
C11 Pd1 Pd2 106.16(2) . . yes
N1 Pd1 Pd2 94.441(19) . . yes
O3 Pd1 Pd2 85.142(17) . . yes
O1 Pd1 Pd2 77.078(16) . . yes
C22 Pd2 N2 81.68(3) . . yes
C22 Pd2 O2 92.86(3) . . yes
N2 Pd2 O2 174.30(2) . . yes
C22 Pd2 O4 176.93(3) . . yes
N2 Pd2 O4 95.42(2) . . yes
O2 Pd2 O4 90.07(2) . . yes
C22 Pd2 Pd1 103.04(2) . . yes
N2 Pd2 Pd1 93.56(2) . . yes
O2 Pd2 Pd1 86.049(18) . . yes
O4 Pd2 Pd1 78.066(16) . . yes
C23 O1 Pd1 128.31(5) . . ?
C23 O2 Pd2 121.27(5) . . ?
C25 O3 Pd1 122.77(5) . . ?
C25 O4 Pd2 126.40(5) . . ?
C1 N1 C5 120.00(6) . . ?
C1 N1 Pd1 124.22(5) . . ?
C5 N1 Pd1 115.33(5) . . ?
C12 N2 C16 119.82(7) . . ?
C12 N2 Pd2 124.64(5) . . ?
C16 N2 Pd2 115.39(5) . . ?
N1 C1 C2 122.08(8) . . ?
C1 C2 C3 118.37(8) . . ?
C4 C3 C2 119.71(7) . . ?
C3 C4 C5 119.60(8) . . ?
N1 C5 C4 120.22(7) . . ?
N1 C5 C6 113.59(6) . . ?
C4 C5 C6 126.18(7) . . ?
C7 C6 C11 120.99(7) . . ?
C7 C6 C5 124.28(6) . . ?
C11 C6 C5 114.72(6) . . ?
C8 C7 C6 119.95(7) . . ?
C7 C8 C9 119.73(8) . . ?
C10 C9 C8 120.47(8) . . ?
C11 C10 C9 120.66(7) . . ?
C10 C11 C6 118.18(7) . . ?
C10 C11 Pd1 127.56(5) . . ?
C6 C11 Pd1 114.20(5) . . ?
N2 C12 C13 122.21(7) . . ?
C12 C13 C14 118.43(9) . . ?
C15 C14 C13 119.43(8) . . ?
C14 C15 C16 120.19(7) . . ?
N2 C16 C15 119.91(7) . . ?
N2 C16 C17 113.29(6) . . ?
C15 C16 C17 126.79(7) . . ?
C18 C17 C22 120.68(8) . . ?
C18 C17 C16 124.18(7) . . ?
C22 C17 C16 115.12(6) . . ?
C19 C18 C17 119.56(8) . . ?
C18 C19 C20 120.35(7) . . ?
C19 C20 C21 120.39(9) . . ?
C22 C21 C20 120.18(8) . . ?
C21 C22 C17 118.83(7) . . ?
C21 C22 Pd2 126.97(6) . . ?
C17 C22 Pd2 114.19(6) . . ?
O1 C23 O2 126.48(7) . . ?
O1 C23 C24 117.71(7) . . ?
O2 C23 C24 115.81(7) . . ?
O4 C25 O3 126.73(6) . . ?
O4 C25 C26 117.89(6) . . ?
O3 C25 C26 115.36(7) . . ?

loop_
_geom_bond_atom_site_label_1
_geom_bond_atom_site_label_2
_geom_bond_distance
_geom_bond_site_symmetry_2
_geom_bond_publ_flag
Pd1 C11 1.9566(8) . yes
Pd1 N1 2.0116(6) . yes
Pd1 O3 2.0473(5) . yes
Pd1 O1 2.1428(6) . yes
Pd1 Pd2 2.86216(11) . yes
Pd2 C22 1.9616(7) . yes
Pd2 N2 2.0052(6) . yes
Pd2 O2 2.0520(6) . yes
Pd2 O4 2.1562(5) . yes
O1 C23 1.2554(10) . ?
O2 C23 1.2673(9) . ?
O3 C25 1.2682(9) . ?
O4 C25 1.2542(10) . ?
N1 C1 1.3423(10) . ?
N1 C5 1.3595(10) . ?
N2 C12 1.3428(11) . ?
N2 C16 1.3667(9) . ?
C1 C2 1.3898(10) . ?
C2 C3 1.3905(13) . ?
C3 C4 1.3801(13) . ?
C4 C5 1.3985(9) . ?
C5 C6 1.4614(11) . ?
C6 C7 1.3906(11) . ?
C6 C11 1.4188(9) . ?
C7 C8 1.3865(13) . ?
C8 C9 1.3984(12) . ?
C9 C10 1.3937(12) . ?
C10 C11 1.3930(11) . ?
C12 C13 1.3851(12) . ?
C13 C14 1.3931(13) . ?
C14 C15 1.3762(14) . ?
C15 C16 1.3919(12) . ?
C16 C17 1.4553(12) . ?
C17 C18 1.3995(10) . ?
C17 C22 1.4089(11) . ?
C18 C19 1.3812(14) . ?
C19 C20 1.3871(15) . ?
C20 C21 1.3994(11) . ?
C21 C22 1.3897(12) . ?
C23 C24 1.5053(11) . ?
C25 C26 1.5147(9) . ?
